data_7718942
loop_
_publ_author_name
'Tang, Chunlan'
'Yao, Aoge'
'Xing, Wenhao'
'Tang, Jian'
'Kang, Lei'
'Yin, Wenlong'
'Wu, Jieyun'
'Kang, Bin'

_publ_section_title
;
 Partial congener substitution induced wide band gap witnessed in
 diamond-like chalcogenide ZnHg<sub>2</sub>P<sub>2</sub>S<sub>8</sub> and
 its second-order nonlinear optical properties.
;
_journal_issue 28
_journal_name_full 'Dalton transactions (Cambridge, England : 2003)'
_journal_page_first 10956
_journal_page_last 10960
_journal_paper_doi 10.1039/d5dt01124h
_journal_volume 54
_journal_year 2025
_chemical_formula_moiety 'Hg2 P2 S8 Zn'
_chemical_formula_sum 'Hg2 P2 S8 Zn'
_chemical_formula_weight 784.97
_space_group_crystal_system orthorhombic
_space_group_IT_number 41
_space_group_name_Hall 'A 2 -2ab'
_space_group_name_H-M_alt 'A e a 2'
_atom_sites_solution_primary dual
_audit_creation_date 2025-04-11
_audit_creation_method
;
Olex2 1.5
(compiled 2025.02.27 svn.r83f5de26 for OlexSys, GUI svn.r7172)
;
_audit_update_record
;
2025-04-11 deposited with the CCDC.	2025-06-18 downloaded from the CCDC.
;
_cell_angle_alpha 90
_cell_angle_beta 90
_cell_angle_gamma 90
_cell_formula_units_Z 4
_cell_length_a 16.3443(12)
_cell_length_b 8.0439(6)
_cell_length_c 9.1596(7)
_cell_measurement_reflns_used 2259
_cell_measurement_temperature 297.82(18)
_cell_measurement_theta_max 26.3540
_cell_measurement_theta_min 2.5040
_cell_volume 1204.23(16)
_computing_cell_refinement 'CrysAlisPro 1.171.41.112a (Rigaku OD, 2021)'
_computing_data_collection 'CrysAlisPro 1.171.41.112a (Rigaku OD, 2021)'
_computing_data_reduction 'CrysAlisPro 1.171.41.112a (Rigaku OD, 2021)'
_computing_molecular_graphics 'Olex2 1.5 (Dolomanov et al., 2009)'
_computing_publication_material 'Olex2 1.5 (Dolomanov et al., 2009)'
_computing_structure_refinement 'SHELXL 2019/3 (Sheldrick, 2015)'
_computing_structure_solution 'SHELXT 2018/2 (Sheldrick, 2018)'
_diffrn_ambient_environment air
_diffrn_ambient_temperature 297.82(18)
_diffrn_detector 'Hybrid Pixel Array Detector'
_diffrn_detector_area_resol_mean 10.0000
_diffrn_detector_type HyPix
_diffrn_measured_fraction_theta_full 1.000
_diffrn_measured_fraction_theta_max 0.998
_diffrn_measurement_details
;
List of Runs (angles in degrees, time in seconds):

  # Type    Start    End  Width  t~exp~   \w     \q     \k     \f   Frames
#--------------------------------------------------------------------------
  1  \w    -47.00   5.00   0.50    3.00    --    5.62 -19.00-150.00  104
  2  \w    -21.00  28.00   0.50    3.00    --   -4.68 -99.00 -60.00   98
  3  \w    -17.00  20.00   0.50    3.00    --   -4.68  27.00  89.00   74
  4  \w     46.00  71.00   0.50    3.00    --   -4.68  27.00  89.00   50
;
_diffrn_measurement_device 'four-circle diffractometer'
_diffrn_measurement_device_type 'XtaLAB Synergy, Dualflex, HyPix'
_diffrn_measurement_method '\w scans'
_diffrn_orient_matrix_type 'CrysAlisPro convention (1999,Acta A55,543-557)'
_diffrn_orient_matrix_UB_11 -0.0010840000
_diffrn_orient_matrix_UB_12 -0.0820800000
_diffrn_orient_matrix_UB_13 -0.0283114000
_diffrn_orient_matrix_UB_21 0.0433124000
_diffrn_orient_matrix_UB_22 -0.0005829000
_diffrn_orient_matrix_UB_23 -0.0036538000
_diffrn_orient_matrix_UB_31 0.0018095000
_diffrn_orient_matrix_UB_32 -0.0324610000
_diffrn_orient_matrix_UB_33 0.0719654000
_diffrn_radiation_monochromator mirror
_diffrn_radiation_probe x-ray
_diffrn_radiation_type 'Mo K\a'
_diffrn_radiation_wavelength 0.71073
_diffrn_reflns_av_R_equivalents 0.0308
_diffrn_reflns_av_unetI/netI 0.0352
_diffrn_reflns_Laue_measured_fraction_full 1.000
_diffrn_reflns_Laue_measured_fraction_max 0.998
_diffrn_reflns_limit_h_max 20
_diffrn_reflns_limit_h_min -20
_diffrn_reflns_limit_k_max 10
_diffrn_reflns_limit_k_min -8
_diffrn_reflns_limit_l_max 11
_diffrn_reflns_limit_l_min -11
_diffrn_reflns_number 2849
_diffrn_reflns_point_group_measured_fraction_full 0.951
_diffrn_reflns_point_group_measured_fraction_max 0.940
_diffrn_reflns_theta_full 25.242
_diffrn_reflns_theta_max 26.354
_diffrn_reflns_theta_min 2.492
_diffrn_source 'micro-focus sealed X-ray tube'
_diffrn_source_type 'PhotonJet (Mo) X-ray Source'
_exptl_absorpt_coefficient_mu 29.010
_exptl_absorpt_correction_T_max 1.00000
_exptl_absorpt_correction_T_min 0.21349
_exptl_absorpt_correction_type multi-scan
_exptl_absorpt_process_details
;
CrysAlisPro 1.171.41.112a (Rigaku Oxford Diffraction, 2021)
Empirical absorption correction using spherical harmonics,
implemented in SCALE3 ABSPACK scaling algorithm.
;
_exptl_crystal_colour 'clear light colourless'
_exptl_crystal_colour_lustre clear
_exptl_crystal_colour_modifier light
_exptl_crystal_colour_primary colourless
_exptl_crystal_density_diffrn 4.330
_exptl_crystal_description block
_exptl_crystal_F_000 1392
_exptl_crystal_size_max 0.05
_exptl_crystal_size_mid 0.02
_exptl_crystal_size_min 0.02
_refine_diff_density_max 0.965
_refine_diff_density_min -1.054
_refine_diff_density_rms 0.215
_refine_ls_abs_structure_details
;
 Flack x determined using 449 quotients [(I+)-(I-)]/[(I+)+(I-)]
 (Parsons, Flack and Wagner, Acta Cryst. B69 (2013) 249-259).
;
_refine_ls_abs_structure_Flack 0.022(10)
_refine_ls_extinction_coef 0.00185(15)
_refine_ls_extinction_expression Fc^*^=kFc[1+0.001xFc^2^\l^3^/sin(2\q)]^-1/4^
_refine_ls_extinction_method 'SHELXL-2019/2 (Sheldrick 2019)'
_refine_ls_goodness_of_fit_ref 1.040
_refine_ls_hydrogen_treatment undef
_refine_ls_matrix_type full
_refine_ls_number_parameters 61
_refine_ls_number_reflns 1161
_refine_ls_number_restraints 1
_refine_ls_restrained_S_all 1.039
_refine_ls_R_factor_all 0.0280
_refine_ls_R_factor_gt 0.0261
_refine_ls_shift/su_max 0.001
_refine_ls_shift/su_mean 0.000
_refine_ls_structure_factor_coef Fsqd
_refine_ls_weighting_details 'w=1/[\s^2^(Fo^2^)+(0.0392P)^2^] where P=(Fo^2^+2Fc^2^)/3'
_refine_ls_weighting_scheme calc
_refine_ls_wR_factor_gt 0.0649
_refine_ls_wR_factor_ref 0.0657
_reflns_Friedel_coverage 0.764
_reflns_Friedel_fraction_full 0.894
_reflns_Friedel_fraction_max 0.873
_reflns_number_gt 1089
_reflns_number_total 1161
_reflns_threshold_expression 'I > 2\s(I)'
_cod_data_source_file d5dt01124h2.cif
_cod_data_source_block ZnHg2P2S8
_cod_depositor_comments 'Adding full bibliography for 7718942.cif.'
_cod_original_sg_symbol_Hall 'A 2 -2ac'
_cod_database_code 7718942
_shelx_shelxl_version_number 2019/3
_chemical_oxdiff_formula ZnHgPS
_chemical_oxdiff_usercomment 2/m
_shelx_space_group_comment
;
The symmetry employed for this shelxl refinement is uniquely defined
by the following loop, which should always be used as a source of
symmetry information in preference to the above space-group names.
They are only intended as comments.
;
_shelx_estimated_absorpt_t_max 0.595
_shelx_estimated_absorpt_t_min 0.325
_reflns_odcompleteness_completeness 99.59
_reflns_odcompleteness_iscentric 1
_reflns_odcompleteness_theta 26.32
_olex2_refinement_description
;
1. Shared sites
{Hg1, Zn1}
2. Uiso/Uaniso restraints and constraints
Uanis(Hg1) = Uanis(Zn1)
3. Others
 Fixed Sof: Hg1(0.5) Zn1(0.5)
;
_olex2_submission_special_instructions 'No special instructions were received'
_oxdiff_exptl_absorpt_empirical_details
;
Empirical correction (ABSPACK) includes:
- Absorption correction using spherical harmonics
- Frame scaling
;
_oxdiff_exptl_absorpt_empirical_full_max 2.817
_oxdiff_exptl_absorpt_empirical_full_min 0.629

loop_
_space_group_symop_operation_xyz
'x, y, z'
'-x, -y, z'
'x+1/2, -y+1/2, z'
'-x+1/2, y+1/2, z'
'x, y+1/2, z+1/2'
'-x, -y+1/2, z+1/2'
'x+1/2, -y+1, z+1/2'
'-x+1/2, y+1, z+1/2'

loop_
_atom_site_label
_atom_site_type_symbol
_atom_site_fract_x
_atom_site_fract_y
_atom_site_fract_z
_atom_site_U_iso_or_equiv
_atom_site_adp_type
_atom_site_occupancy
_atom_site_site_symmetry_order
_atom_site_calc_flag
_atom_site_refinement_flags_posn
_atom_site_refinement_flags_adp
_atom_site_refinement_flags_occupancy
_atom_site_disorder_assembly
_atom_site_disorder_group
Hg2 Hg 0.500000 0.000000 0.29848(11) 0.0299(2) Uani 1 2 d S T P . .
Hg1 Hg 0.75425(5) 0.51023(6) 0.70034(6) 0.0237(2) Uani 0.5 1 d . . P A 1
P1 P 0.63038(13) 0.2677(3) 0.4670(3) 0.0129(5) Uani 1 1 d . . . . .
S1 S 0.6258(2) 0.4908(3) 0.5747(3) 0.0198(6) Uani 1 1 d . . . . .
S2 S 0.61668(16) 0.0595(3) 0.5888(3) 0.0224(6) Uani 1 1 d . . . . .
S3 S 0.74313(14) 0.2643(3) 0.3632(3) 0.0179(6) Uani 1 1 d . . . . .
S4 S 0.53234(16) 0.2863(3) 0.3295(3) 0.0205(5) Uani 1 1 d . . . . .
Zn1 Zn 0.75425(5) 0.51023(6) 0.70034(6) 0.0237(2) Uani 0.5 1 d . . P A 2

loop_
_atom_site_aniso_label
_atom_site_aniso_U_11
_atom_site_aniso_U_22
_atom_site_aniso_U_33
_atom_site_aniso_U_23
_atom_site_aniso_U_13
_atom_site_aniso_U_12
Hg2 0.0260(4) 0.0203(4) 0.0435(4) 0.000 0.000 -0.0097(2)
Hg1 0.0207(4) 0.0228(4) 0.0277(4) 0.0023(4) -0.0010(3) -0.0042(2)
P1 0.0119(11) 0.0145(12) 0.0122(11) -0.0005(10) 0.0012(10) -0.0012(8)
S1 0.0186(17) 0.0167(16) 0.0240(13) -0.0061(10) 0.0039(13) -0.0005(9)
S2 0.0241(15) 0.0183(14) 0.0248(12) 0.0075(11) 0.0007(11) -0.0051(10)
S3 0.0147(12) 0.0175(13) 0.0216(15) -0.0001(9) 0.0046(9) 0.0001(10)
S4 0.0187(13) 0.0175(12) 0.0252(12) 0.0017(9) -0.0074(10) 0.0003(10)
Zn1 0.0207(4) 0.0228(4) 0.0277(4) 0.0023(4) -0.0010(3) -0.0042(2)

loop_
_atom_type_symbol
_atom_type_description
_atom_type_scat_dispersion_real
_atom_type_scat_dispersion_imag
_atom_type_scat_source
Hg Hg -2.3894 9.2266 'International Tables Vol C Tables 4.2.6.8 and 6.1.1.4'
P P 0.1023 0.0942 'International Tables Vol C Tables 4.2.6.8 and 6.1.1.4'
S S 0.1246 0.1234 'International Tables Vol C Tables 4.2.6.8 and 6.1.1.4'
Zn Zn 0.2839 1.4301 'International Tables Vol C Tables 4.2.6.8 and 6.1.1.4'

loop_
_geom_angle_atom_site_label_1
_geom_angle_atom_site_label_2
_geom_angle_atom_site_label_3
_geom_angle
_geom_angle_site_symmetry_1
_geom_angle_site_symmetry_3
_geom_angle_publ_flag
S1 Hg2 S1 90.20(12) 6_654 5_544 ?
S4 Hg2 S1 87.22(9) . 5_544 ?
S4 Hg2 S1 87.22(9) 2_655 6_654 ?
S4 Hg2 S1 102.53(8) . 6_654 ?
S4 Hg2 S1 102.53(8) 2_655 5_544 ?
S4 Hg2 S4 166.30(15) . 2_655 ?
S1 Hg1 S3 105.76(9) . 5 ?
S1 Hg1 S3 104.59(9) . 8_645 ?
S2 Hg1 S1 125.54(10) 4_655 . ?
S2 Hg1 S3 112.11(9) 4_655 8_645 ?
S2 Hg1 S3 100.49(9) 4_655 5 ?
S3 Hg1 S3 106.90(11) 8_645 5 ?
S1 P1 S3 105.38(15) . . ?
S2 P1 S1 117.07(15) . . ?
S2 P1 S3 109.85(14) . . ?
S2 P1 S4 108.26(15) . . ?
S4 P1 S1 101.77(15) . . ?
S4 P1 S3 114.53(15) . . ?
Hg1 S1 Hg2 106.22(11) . 5 ?
P1 S1 Hg2 112.83(14) . 5 ?
P1 S1 Hg1 104.82(14) . . ?
P1 S1 Zn1 104.82(14) . . ?
P1 S2 Hg1 106.05(12) . 4_645 ?
Hg1 S3 Hg1 106.75(11) 8_644 5_544 ?
P1 S3 Hg1 110.13(12) . 5_544 ?
P1 S3 Hg1 106.29(12) . 8_644 ?
P1 S4 Hg2 100.19(12) . . ?
S1 Zn1 S3 105.76(9) . 5 ?
S1 Zn1 S3 104.59(9) . 8_645 ?
S2 Zn1 S1 125.54(10) 4_655 . ?
S2 Zn1 S3 100.49(9) 4_655 5 ?
S2 Zn1 S3 112.11(9) 4_655 8_645 ?
S3 Zn1 S3 106.90(11) 8_645 5 ?

loop_
_geom_bond_atom_site_label_1
_geom_bond_atom_site_label_2
_geom_bond_distance
_geom_bond_site_symmetry_2
_geom_bond_publ_flag
Hg2 S1 2.904(3) 6_654 ?
Hg2 S1 2.904(3) 5_544 ?
Hg2 S4 2.380(3) . ?
Hg2 S4 2.380(3) 2_655 ?
Hg1 S1 2.400(3) . ?
Hg1 S2 2.377(3) 4_655 ?
Hg1 S3 2.536(3) 5 ?
Hg1 S3 2.478(3) 8_645 ?
P1 S1 2.049(4) . ?
P1 S2 2.026(3) . ?
P1 S3 2.074(3) . ?
P1 S4 2.043(3) . ?
S1 Zn1 2.400(3) . ?
